data_7036858
loop_
_publ_author_name
'Kottalanka, Ravi K.'
'Harinath, A.'
'Rej, Supriya'
'Panda, Tarun K.'

_publ_section_title
;
 Group 1 and group 2 metal complexes supported by a bidentate bulky
 iminopyrrolyl ligand: synthesis, structural diversity, and
 \e-caprolactone polymerization study.
;
_journal_issue 46
_journal_name_full 'Dalton transactions (Cambridge, England : 2003)'
_journal_page_first 19865
_journal_page_last 19879
_journal_paper_doi 10.1039/c5dt03222a
_journal_volume 44
_journal_year 2015
_chemical_formula_moiety 'C24 H20 N2'
_chemical_formula_sum 'C24 H20 N2'
_chemical_formula_weight 336.42
_chemical_name_systematic
;
 ?
;
_space_group_IT_number 14
_symmetry_cell_setting monoclinic
_symmetry_space_group_name_Hall '-P 2ybc'
_symmetry_space_group_name_H-M 'P 1 21/c 1'
_atom_sites_solution_hydrogens geom
_atom_sites_solution_primary direct
_atom_sites_solution_secondary difmap
_audit_creation_method SHELXL-97
_audit_update_record
;
2015-08-13 deposited with the CCDC.
2015-10-08 downloaded from the CCDC.
;
_cell_angle_alpha 90
_cell_angle_beta 98.480(7)
_cell_angle_gamma 90
_cell_formula_units_Z 8
_cell_length_a 11.7601(8)
_cell_length_b 10.7213(9)
_cell_length_c 29.0076(15)
_cell_measurement_reflns_used 1815
_cell_measurement_temperature 150(2)
_cell_measurement_theta_max 71.6720
_cell_measurement_theta_min 3.0780
_cell_volume 3617.4(4)
_computing_cell_refinement
'CrysAlisPro, Agilent Technologies,Version 1.171.35.19 (release 27-10-2011CrysAlis171 .NET)(compiled Oct 27'
_computing_data_collection
'CrysAlisPro, Agilent Technologies,Version 1.171.35.19 (release 27-10-2011CrysAlis171 .NET)(compiled Oct 27'
_computing_data_reduction
'CrysAlisPro, Agilent Technologies,Version 1.171.35.19 (release 27-10-2011CrysAlis171 .NET)(compiled Oct 27'
_computing_molecular_graphics 'ORTEP III & Olex 2.1'
_computing_publication_material WinGX
_computing_structure_refinement 'SHELXL-97 (Sheldrick, 2008)'
_computing_structure_solution 'SHELXL-97 (Sheldrick, 2008)'
_diffrn_ambient_temperature 150(2)
_diffrn_measured_fraction_theta_full 0.969
_diffrn_measured_fraction_theta_max 0.969
_diffrn_measurement_device_type 'SuperNova, Dual, Cu at zero, Eos'
_diffrn_radiation_monochromator mirror
_diffrn_radiation_source 'SuperNova (Cu) X-ray Source'
_diffrn_radiation_type CuK\a
_diffrn_radiation_wavelength 1.54184
_diffrn_reflns_av_R_equivalents 0.0659
_diffrn_reflns_av_sigmaI/netI 0.0991
_diffrn_reflns_limit_h_max 13
_diffrn_reflns_limit_h_min -14
_diffrn_reflns_limit_k_max 13
_diffrn_reflns_limit_k_min -11
_diffrn_reflns_limit_l_max 19
_diffrn_reflns_limit_l_min -35
_diffrn_reflns_number 13563
_diffrn_reflns_theta_full 71.82
_diffrn_reflns_theta_max 71.82
_diffrn_reflns_theta_min 3.08
_exptl_absorpt_coefficient_mu 0.557
_exptl_absorpt_correction_T_max 1.00000
_exptl_absorpt_correction_T_min 0.76862
_exptl_absorpt_correction_type multi-scan
_exptl_absorpt_process_details
'CrysAlisPro, Agilent Technologies,Version 1.171.35.19 (release 27-10-2011 CrysAlis171 .NET)(compiled Oct 27'
_exptl_crystal_colour colorless
_exptl_crystal_density_diffrn 1.235
_exptl_crystal_density_method 'not measured'
_exptl_crystal_description block
_exptl_crystal_F_000 1424
_exptl_crystal_size_max 0.26
_exptl_crystal_size_mid 0.23
_exptl_crystal_size_min 0.19
_refine_diff_density_max 0.437
_refine_diff_density_min -0.374
_refine_diff_density_rms 0.101
_refine_ls_extinction_expression Fc^*^=kFc[1+0.001xFc^2^\l^3^/sin(2\q)]^-1/4^
_refine_ls_extinction_method SHELXL
_refine_ls_goodness_of_fit_ref 1.087
_refine_ls_hydrogen_treatment constr
_refine_ls_matrix_type full
_refine_ls_number_parameters 470
_refine_ls_number_reflns 6875
_refine_ls_number_restraints 0
_refine_ls_restrained_S_all 1.087
_refine_ls_R_factor_all 0.1924
_refine_ls_R_factor_gt 0.1124
_refine_ls_shift/su_max 0.000
_refine_ls_shift/su_mean 0.000
_refine_ls_structure_factor_coef Fsqd
_refine_ls_weighting_details 'calc w=1/[\s^2^(Fo^2^)+(0.2000P)^2^+0.0000P] where P=(Fo^2^+2Fc^2^)/3'
_refine_ls_weighting_scheme calc
_refine_ls_wR_factor_gt 0.2378
_refine_ls_wR_factor_ref 0.2334
_reflns_number_gt 3147
_reflns_number_total 6875
_reflns_threshold_expression >2\s(I)
_cod_data_source_file c5dt03222a2.cif
_cod_data_source_block 1_H
_cod_depositor_comments 'Adding full bibliography for 7036858--7036866.cif.'
_cod_original_sg_symbol_H-M 'P 21/c'
_cod_database_code 7036858

loop_
_symmetry_equiv_pos_as_xyz
'x, y, z'
'-x, y+1/2, -z+1/2'
'-x, -y, -z'
'x, -y-1/2, z-1/2'

loop_
_atom_site_label
_atom_site_type_symbol
_atom_site_fract_x
_atom_site_fract_y
_atom_site_fract_z
_atom_site_U_iso_or_equiv
_atom_site_adp_type
_atom_site_occupancy
_atom_site_symmetry_multiplicity
_atom_site_calc_flag
_atom_site_refinement_flags
N1 N 0.9333(4) 1.0010(4) 0.10975(16) 0.0582(13) Uani 1 1 d .
H1 H 0.9250 0.9541 0.0854 0.070 Uiso 1 1 calc R
N2 N 1.1381(4) 0.9992(4) 0.06830(15) 0.0513(12) Uani 1 1 d .
N3 N 0.9812(4) 0.6285(5) 0.11010(16) 0.0657(14) Uani 1 1 d .
H3A H 0.9312 0.6850 0.1135 0.079 Uiso 1 1 calc R
N4 N 0.8308(4) 0.5572(4) 0.17044(15) 0.0530(12) Uani 1 1 d .
C1 C 1.0655(6) 0.6399(8) 0.0830(2) 0.082(2) Uani 1 1 d .
H1A H 1.0793 0.7092 0.0654 0.098 Uiso 1 1 calc R
C2 C 1.1265(6) 0.5304(9) 0.0864(2) 0.082(2) Uani 1 1 d .
H2 H 1.1885 0.5111 0.0711 0.099 Uiso 1 1 calc R
C3 C 1.0776(5) 0.4533(7) 0.11723(19) 0.0639(17) Uani 1 1 d .
H3 H 1.1029 0.3737 0.1265 0.077 Uiso 1 1 calc R
C4 C 0.9871(5) 0.5138(6) 0.13130(18) 0.0570(15) Uani 1 1 d .
C5 C 0.9049(4) 0.4794(6) 0.16087(18) 0.0528(14) Uani 1 1 d .
H5 H 0.9059 0.3992 0.1731 0.063 Uiso 1 1 calc R
C6 C 0.7402(4) 0.5239(5) 0.19815(17) 0.0487(13) Uani 1 1 d .
C7 C 0.7623(4) 0.4070(5) 0.22919(17) 0.0482(13) Uani 1 1 d .
C8 C 0.8662(5) 0.3986(6) 0.25963(19) 0.0584(15) Uani 1 1 d .
H8 H 0.9214 0.4607 0.2595 0.070 Uiso 1 1 calc R
C9 C 0.8872(5) 0.3003(6) 0.2894(2) 0.0641(16) Uani 1 1 d .
H9 H 0.9571 0.2960 0.3090 0.077 Uiso 1 1 calc R
C10 C 0.8069(5) 0.2067(6) 0.29118(19) 0.0603(15) Uani 1 1 d .
H10 H 0.8220 0.1407 0.3120 0.072 Uiso 1 1 calc R
C11 C 0.7039(5) 0.2131(6) 0.26135(18) 0.0566(15) Uani 1 1 d .
H11 H 0.6489 0.1509 0.2617 0.068 Uiso 1 1 calc R
C12 C 0.6832(4) 0.3135(5) 0.23080(18) 0.0514(13) Uani 1 1 d .
H12 H 0.6137 0.3173 0.2109 0.062 Uiso 1 1 calc R
C13 C 0.6309(5) 0.5060(5) 0.16110(18) 0.0511(14) Uani 1 1 d .
C14 C 0.6331(5) 0.4150(6) 0.12720(17) 0.0540(14) Uani 1 1 d .
H14 H 0.6986 0.3666 0.1270 0.065 Uiso 1 1 calc R
C15 C 0.5386(5) 0.3962(6) 0.0939(2) 0.0629(16) Uani 1 1 d .
H15 H 0.5410 0.3354 0.0712 0.075 Uiso 1 1 calc R
C16 C 0.4410(5) 0.4661(6) 0.0937(2) 0.0640(16) Uani 1 1 d .
H16 H 0.3771 0.4512 0.0715 0.077 Uiso 1 1 calc R
C17 C 0.4375(5) 0.5593(6) 0.1269(2) 0.0688(18) Uani 1 1 d .
H17 H 0.3722 0.6084 0.1266 0.083 Uiso 1 1 calc R
C18 C 0.5339(5) 0.5775(6) 0.1603(2) 0.0589(15) Uani 1 1 d .
H18 H 0.5324 0.6396 0.1827 0.071 Uiso 1 1 calc R
C19 C 0.7273(4) 0.6365(5) 0.23021(18) 0.0497(14) Uani 1 1 d .
C20 C 0.6624(5) 0.6270(6) 0.26680(18) 0.0554(14) Uani 1 1 d .
H20 H 0.6275 0.5515 0.2720 0.066 Uiso 1 1 calc R
C21 C 0.6492(5) 0.7275(6) 0.2952(2) 0.0633(16) Uani 1 1 d .
H21 H 0.6053 0.7187 0.3192 0.076 Uiso 1 1 calc R
C22 C 0.7000(5) 0.8404(6) 0.2887(2) 0.0637(17) Uani 1 1 d .
H22 H 0.6902 0.9080 0.3077 0.076 Uiso 1 1 calc R
C23 C 0.7653(5) 0.8514(6) 0.2535(2) 0.0618(16) Uani 1 1 d .
H23 H 0.8014 0.9268 0.2492 0.074 Uiso 1 1 calc R
C24 C 0.7787(5) 0.7515(5) 0.2241(2) 0.0547(14) Uani 1 1 d .
H24 H 0.8224 0.7616 0.2001 0.066 Uiso 1 1 calc R
C25 C 1.0332(4) 1.0641(5) 0.12771(18) 0.0507(14) Uani 1 1 d .
C26 C 1.0101(5) 1.1288(6) 0.1661(2) 0.0583(15) Uani 1 1 d .
H26 H 1.0611 1.1797 0.1851 0.070 Uiso 1 1 calc R
C27 C 0.8953(5) 1.1042(7) 0.1716(2) 0.0670(18) Uani 1 1 d .
H27 H 0.8568 1.1359 0.1949 0.080 Uiso 1 1 calc R
C28 C 0.8509(5) 1.0252(6) 0.1367(2) 0.0673(17) Uani 1 1 d .
H28 H 0.7765 0.9933 0.1321 0.081 Uiso 1 1 calc R
C29 C 1.1360(4) 1.0535(5) 0.10679(18) 0.0515(14) Uani 1 1 d .
H29 H 1.2037 1.0879 0.1222 0.062 Uiso 1 1 calc R
C30 C 1.2470(4) 0.9889(5) 0.04843(17) 0.0490(13) Uani 1 1 d .
C31 C 1.3541(4) 0.9876(5) 0.08680(18) 0.0487(13) Uani 1 1 d .
C32 C 1.3589(4) 0.9044(5) 0.12385(17) 0.0510(14) Uani 1 1 d .
H32 H 1.2990 0.8483 0.1249 0.061 Uiso 1 1 calc R
C33 C 1.4512(5) 0.9042(5) 0.15881(19) 0.0547(14) Uani 1 1 d .
H33 H 1.4526 0.8480 0.1833 0.066 Uiso 1 1 calc R
C34 C 1.5419(5) 0.9852(6) 0.15849(19) 0.0575(15) Uani 1 1 d .
H34 H 1.6046 0.9832 0.1821 0.069 Uiso 1 1 calc R
C35 C 1.5379(5) 1.0706(6) 0.1219(2) 0.0600(16) Uani 1 1 d .
H35 H 1.5979 1.1267 0.1211 0.072 Uiso 1 1 calc R
C36 C 1.4439(4) 1.0714(5) 0.08663(18) 0.0535(14) Uani 1 1 d .
H36 H 1.4412 1.1290 0.0625 0.064 Uiso 1 1 calc R
C37 C 1.2547(4) 1.0943(5) 0.01338(17) 0.0461(13) Uani 1 1 d .
C38 C 1.2022(5) 1.2098(6) 0.01706(19) 0.0574(15) Uani 1 1 d .
H38 H 1.1570 1.2223 0.0404 0.069 Uiso 1 1 calc R
C39 C 1.2160(5) 1.3057(6) -0.0132(2) 0.0639(16) Uani 1 1 d .
H39 H 1.1788 1.3812 -0.0103 0.077 Uiso 1 1 calc R
C40 C 1.2850(5) 1.2915(6) -0.04796(19) 0.0612(16) Uani 1 1 d .
H40 H 1.2957 1.3566 -0.0680 0.073 Uiso 1 1 calc R
C41 C 1.3365(5) 1.1778(6) -0.05152(19) 0.0582(15) Uani 1 1 d .
H41 H 1.3826 1.1657 -0.0746 0.070 Uiso 1 1 calc R
C42 C 1.3217(5) 1.0814(6) -0.02188(18) 0.0551(14) Uani 1 1 d .
H42 H 1.3575 1.0054 -0.0255 0.066 Uiso 1 1 calc R
C43 C 1.2350(5) 0.8648(5) 0.02111(17) 0.0507(14) Uani 1 1 d .
C44 C 1.1344(5) 0.8442(5) -0.00943(17) 0.0539(14) Uani 1 1 d .
H44 H 1.0753 0.9025 -0.0117 0.065 Uiso 1 1 calc R
C45 C 1.1213(5) 0.7373(6) -0.0365(2) 0.0642(17) Uani 1 1 d .
H45 H 1.0536 0.7250 -0.0570 0.077 Uiso 1 1 calc R
C46 C 1.2073(6) 0.6486(6) -0.0336(2) 0.0674(17) Uani 1 1 d .
H46 H 1.1977 0.5772 -0.0519 0.081 Uiso 1 1 calc R
C47 C 1.3077(5) 0.6672(6) -0.00318(19) 0.0625(16) Uani 1 1 d .
H47 H 1.3660 0.6078 -0.0007 0.075 Uiso 1 1 calc R
C48 C 1.3217(5) 0.7753(6) 0.02389(18) 0.0576(15) Uani 1 1 d .
H48 H 1.3898 0.7878 0.0441 0.069 Uiso 1 1 calc R

loop_
_atom_site_aniso_label
_atom_site_aniso_U_11
_atom_site_aniso_U_22
_atom_site_aniso_U_33
_atom_site_aniso_U_23
_atom_site_aniso_U_13
_atom_site_aniso_U_12
N1 0.047(3) 0.063(3) 0.065(3) -0.006(2) 0.013(2) -0.003(2)
N2 0.044(2) 0.059(3) 0.052(3) 0.002(2) 0.009(2) 0.007(2)
N3 0.053(3) 0.079(4) 0.066(3) 0.007(3) 0.013(2) 0.000(3)
N4 0.043(2) 0.057(3) 0.059(3) 0.003(2) 0.008(2) 0.001(2)
C1 0.062(4) 0.123(7) 0.062(4) 0.013(4) 0.010(3) -0.023(4)
C2 0.053(4) 0.125(7) 0.071(4) -0.017(5) 0.016(3) -0.018(4)
C3 0.044(3) 0.080(5) 0.068(4) -0.016(3) 0.008(3) -0.001(3)
C4 0.052(3) 0.069(4) 0.050(3) -0.008(3) 0.007(3) -0.011(3)
C5 0.045(3) 0.054(4) 0.060(3) -0.003(3) 0.006(3) -0.011(3)
C6 0.046(3) 0.048(3) 0.053(3) 0.008(3) 0.013(2) 0.002(3)
C7 0.045(3) 0.043(3) 0.055(3) -0.004(3) 0.005(2) 0.001(3)
C8 0.054(3) 0.053(4) 0.067(4) 0.001(3) 0.003(3) -0.007(3)
C9 0.058(3) 0.061(4) 0.071(4) 0.012(3) 0.001(3) 0.012(3)
C10 0.070(4) 0.051(4) 0.060(3) 0.004(3) 0.009(3) 0.013(3)
C11 0.051(3) 0.053(3) 0.066(3) 0.006(3) 0.010(3) 0.003(3)
C12 0.045(3) 0.047(3) 0.062(3) 0.007(3) 0.007(2) 0.001(3)
C13 0.048(3) 0.047(3) 0.057(3) 0.009(3) 0.004(2) -0.006(3)
C14 0.051(3) 0.053(3) 0.057(3) -0.002(3) 0.006(3) -0.005(3)
C15 0.066(4) 0.058(4) 0.064(4) 0.001(3) 0.006(3) -0.009(3)
C16 0.056(4) 0.062(4) 0.068(4) 0.003(3) -0.011(3) -0.007(3)
C17 0.056(4) 0.068(4) 0.077(4) 0.001(3) -0.007(3) 0.008(3)
C18 0.054(3) 0.050(4) 0.070(4) -0.006(3) 0.001(3) 0.000(3)
C19 0.041(3) 0.048(3) 0.058(3) -0.001(3) 0.001(2) -0.003(2)
C20 0.055(3) 0.055(4) 0.059(3) 0.001(3) 0.016(3) 0.001(3)
C21 0.059(4) 0.070(4) 0.063(4) -0.004(3) 0.017(3) 0.004(3)
C22 0.063(4) 0.059(4) 0.065(4) -0.008(3) -0.002(3) 0.009(3)
C23 0.059(4) 0.051(4) 0.073(4) -0.013(3) 0.003(3) -0.007(3)
C24 0.053(3) 0.045(3) 0.067(3) 0.003(3) 0.010(3) -0.004(3)
C25 0.041(3) 0.056(4) 0.055(3) 0.002(3) 0.008(2) 0.002(3)
C26 0.057(3) 0.057(4) 0.063(3) 0.000(3) 0.014(3) 0.002(3)
C27 0.057(4) 0.088(5) 0.058(4) 0.000(3) 0.016(3) 0.018(4)
C28 0.048(3) 0.081(5) 0.077(4) 0.002(4) 0.022(3) 0.005(3)
C29 0.040(3) 0.057(4) 0.057(3) 0.005(3) 0.007(2) 0.007(3)
C30 0.041(3) 0.051(3) 0.055(3) 0.002(3) 0.009(2) 0.000(2)
C31 0.044(3) 0.044(3) 0.059(3) -0.001(3) 0.007(2) 0.003(2)
C32 0.043(3) 0.052(3) 0.057(3) -0.002(3) 0.005(2) -0.001(3)
C33 0.059(3) 0.049(3) 0.056(3) 0.001(3) 0.005(3) 0.008(3)
C34 0.048(3) 0.059(4) 0.062(3) -0.007(3) -0.004(3) 0.011(3)
C35 0.041(3) 0.059(4) 0.077(4) 0.000(3) 0.000(3) 0.004(3)
C36 0.045(3) 0.051(3) 0.063(3) 0.002(3) 0.003(3) 0.003(3)
C37 0.039(3) 0.043(3) 0.055(3) 0.000(2) 0.003(2) 0.000(2)
C38 0.054(3) 0.054(4) 0.064(3) 0.015(3) 0.008(3) 0.005(3)
C39 0.062(4) 0.053(4) 0.076(4) 0.004(3) 0.008(3) 0.009(3)
C40 0.062(4) 0.060(4) 0.061(4) 0.015(3) 0.008(3) -0.001(3)
C41 0.058(3) 0.058(4) 0.059(3) 0.005(3) 0.013(3) 0.002(3)
C42 0.053(3) 0.056(4) 0.058(3) 0.006(3) 0.014(3) 0.001(3)
C43 0.050(3) 0.048(3) 0.054(3) 0.002(3) 0.005(2) 0.006(3)
C44 0.052(3) 0.053(4) 0.055(3) -0.003(3) 0.002(3) -0.003(3)
C45 0.064(4) 0.062(4) 0.063(4) -0.002(3) -0.004(3) -0.001(3)
C46 0.090(5) 0.050(4) 0.060(4) 0.002(3) 0.005(3) 0.001(4)
C47 0.075(4) 0.052(4) 0.061(4) 0.004(3) 0.013(3) 0.019(3)
C48 0.060(3) 0.056(4) 0.056(3) -0.006(3) 0.007(3) 0.001(3)

loop_
_atom_type_symbol
_atom_type_description
_atom_type_scat_dispersion_real
_atom_type_scat_dispersion_imag
_atom_type_scat_source
N N 0.0311 0.0180 'International Tables Vol C Tables 4.2.6.8 and 6.1.1.4'
C C 0.0181 0.0091 'International Tables Vol C Tables 4.2.6.8 and 6.1.1.4'
H H 0.0000 0.0000 'International Tables Vol C Tables 4.2.6.8 and 6.1.1.4'

loop_
_geom_angle_atom_site_label_1
_geom_angle_atom_site_label_2
_geom_angle_atom_site_label_3
_geom_angle
C28 N1 C25 109.1(5)
C28 N1 H1 125.5
C25 N1 H1 125.5
C29 N2 C30 120.5(4)
C1 N3 C4 110.3(6)
C1 N3 H3A 124.9
C4 N3 H3A 124.9
C5 N4 C6 122.5(5)
N3 C1 C2 107.5(7)
N3 C1 H1A 126.2
C2 C1 H1A 126.2
C1 C2 C3 106.9(6)
C1 C2 H2 126.6
C3 C2 H2 126.6
C4 C3 C2 108.8(7)
C4 C3 H3 125.6
C2 C3 H3 125.6
C3 C4 N3 106.5(6)
C3 C4 C5 133.2(7)
N3 C4 C5 120.3(6)
N4 C5 C4 120.5(6)
N4 C5 H5 119.7
C4 C5 H5 119.7
N4 C6 C7 116.3(4)
N4 C6 C19 106.5(4)
C7 C6 C19 107.8(4)
N4 C6 C13 104.1(4)
C7 C6 C13 110.6(4)
C19 C6 C13 111.5(4)
C12 C7 C8 117.6(5)
C12 C7 C6 123.8(5)
C8 C7 C6 118.4(5)
C9 C8 C7 120.6(6)
C9 C8 H8 119.7
C7 C8 H8 119.7
C8 C9 C10 121.6(5)
C8 C9 H9 119.2
C10 C9 H9 119.2
C11 C10 C9 118.7(5)
C11 C10 H10 120.7
C9 C10 H10 120.7
C10 C11 C12 119.4(6)
C10 C11 H11 120.3
C12 C11 H11 120.3
C7 C12 C11 122.0(5)
C7 C12 H12 119.0
C11 C12 H12 119.0
C18 C13 C14 118.9(5)
C18 C13 C6 122.7(5)
C14 C13 C6 118.3(5)
C15 C14 C13 120.2(6)
C15 C14 H14 119.9
C13 C14 H14 119.9
C16 C15 C14 120.8(6)
C16 C15 H15 119.6
C14 C15 H15 119.6
C15 C16 C17 120.0(5)
C15 C16 H16 120.0
C17 C16 H16 120.0
C16 C17 C18 118.6(6)
C16 C17 H17 120.7
C18 C17 H17 120.7
C13 C18 C17 121.5(6)
C13 C18 H18 119.3
C17 C18 H18 119.3
C24 C19 C20 117.1(5)
C24 C19 C6 122.0(5)
C20 C19 C6 120.9(5)
C21 C20 C19 121.2(6)
C21 C20 H20 119.4
C19 C20 H20 119.4
C22 C21 C20 121.0(6)
C22 C21 H21 119.5
C20 C21 H21 119.5
C23 C22 C21 118.8(6)
C23 C22 H22 120.6
C21 C22 H22 120.6
C22 C23 C24 121.2(6)
C22 C23 H23 119.4
C24 C23 H23 119.4
C23 C24 C19 120.6(5)
C23 C24 H24 119.7
C19 C24 H24 119.7
C26 C25 N1 107.0(5)
C26 C25 C29 131.6(5)
N1 C25 C29 121.4(5)
C25 C26 C27 107.8(5)
C25 C26 H26 126.1
C27 C26 H26 126.1
C28 C27 C26 107.5(5)
C28 C27 H27 126.3
C26 C27 H27 126.3
N1 C28 C27 108.6(5)
N1 C28 H28 125.7
C27 C28 H28 125.7
N2 C29 C25 122.6(5)
N2 C29 H29 118.7
C25 C29 H29 118.7
N2 C30 C37 110.0(4)
N2 C30 C43 104.2(4)
C37 C30 C43 107.7(4)
N2 C30 C31 112.2(4)
C37 C30 C31 111.2(4)
C43 C30 C31 111.3(4)
C36 C31 C32 118.3(5)
C36 C31 C30 122.0(5)
C32 C31 C30 119.7(5)
C33 C32 C31 120.6(5)
C33 C32 H32 119.7
C31 C32 H32 119.7
C32 C33 C34 121.6(5)
C32 C33 H33 119.2
C34 C33 H33 119.2
C33 C34 C35 118.6(5)
C33 C34 H34 120.7
C35 C34 H34 120.7
C36 C35 C34 119.8(5)
C36 C35 H35 120.1
C34 C35 H35 120.1
C31 C36 C35 121.1(5)
C31 C36 H36 119.5
C35 C36 H36 119.5
C42 C37 C38 116.8(5)
C42 C37 C30 120.8(5)
C38 C37 C30 122.3(5)
C39 C38 C37 121.3(6)
C39 C38 H38 119.4
C37 C38 H38 119.4
C38 C39 C40 121.0(6)
C38 C39 H39 119.5
C40 C39 H39 119.5
C41 C40 C39 117.6(6)
C41 C40 H40 121.2
C39 C40 H40 121.2
C42 C41 C40 121.6(6)
C42 C41 H41 119.2
C40 C41 H41 119.2
C41 C42 C37 121.7(6)
C41 C42 H42 119.2
C37 C42 H42 119.2
C44 C43 C48 118.3(5)
C44 C43 C30 118.0(5)
C48 C43 C30 123.6(5)
C45 C44 C43 120.5(5)
C45 C44 H44 119.8
C43 C44 H44 119.8
C46 C45 C44 121.0(6)
C46 C45 H45 119.5
C44 C45 H45 119.5
C47 C46 C45 119.3(6)
C47 C46 H46 120.3
C45 C46 H46 120.3
C46 C47 C48 119.8(6)
C46 C47 H47 120.1
C48 C47 H47 120.1
C43 C48 C47 121.0(5)
C43 C48 H48 119.5
C47 C48 H48 119.5

loop_
_geom_bond_atom_site_label_1
_geom_bond_atom_site_label_2
_geom_bond_distance
N1 C28 1.357(6)
N1 C25 1.389(7)
N1 H1 0.8600
N2 C29 1.262(6)
N2 C30 1.484(6)
N3 C1 1.358(7)
N3 C4 1.372(7)
N3 H3A 0.8600
N4 C5 1.266(7)
N4 C6 1.470(6)
C1 C2 1.371(10)
C1 H1A 0.9300
C2 C3 1.403(9)
C2 H2 0.9300
C3 C4 1.359(8)
C3 H3 0.9300
C4 C5 1.433(7)
C5 H5 0.9300
C6 C7 1.543(7)
C6 C19 1.545(7)
C6 C13 1.561(7)
C7 C12 1.373(7)
C7 C8 1.401(7)
C8 C9 1.362(8)
C8 H8 0.9300
C9 C10 1.384(8)
C9 H9 0.9300
C10 C11 1.383(7)
C10 H10 0.9300
C11 C12 1.393(7)
C11 H11 0.9300
C12 H12 0.9300
C13 C18 1.372(7)
C13 C14 1.388(7)
C14 C15 1.375(7)
C14 H14 0.9300
C15 C16 1.370(8)
C15 H15 0.9300
C16 C17 1.391(8)
C16 H16 0.9300
C17 C18 1.393(7)
C17 H17 0.9300
C18 H18 0.9300
C19 C24 1.397(7)
C19 C20 1.399(7)
C20 C21 1.380(8)
C20 H20 0.9300
C21 C22 1.376(8)
C21 H21 0.9300
C22 C23 1.369(8)
C22 H22 0.9300
C23 C24 1.393(7)
C23 H23 0.9300
C24 H24 0.9300
C25 C26 1.372(7)
C25 C29 1.435(7)
C26 C27 1.407(8)
C26 H26 0.9300
C27 C28 1.363(8)
C27 H27 0.9300
C28 H28 0.9300
C29 H29 0.9300
C30 C37 1.532(7)
C30 C43 1.544(7)
C30 C31 1.553(7)
C31 C36 1.386(7)
C31 C32 1.392(7)
C32 C33 1.372(7)
C32 H32 0.9300
C33 C34 1.377(8)
C33 H33 0.9300
C34 C35 1.396(8)
C34 H34 0.9300
C35 C36 1.392(7)
C35 H35 0.9300
C36 H36 0.9300
C37 C42 1.387(7)
C37 C38 1.395(8)
C38 C39 1.376(8)
C38 H38 0.9300
C39 C40 1.393(8)
C39 H39 0.9300
C40 C41 1.372(8)
C40 H40 0.9300
C41 C42 1.372(7)
C41 H41 0.9300
C42 H42 0.9300
C43 C44 1.388(7)
C43 C48 1.393(7)
C44 C45 1.385(7)
C44 H44 0.9300
C45 C46 1.381(8)
C45 H45 0.9300
C46 C47 1.380(8)
C46 H46 0.9300
C47 C48 1.397(8)
C47 H47 0.9300
C48 H48 0.9300
